data_7239514
loop_
_publ_author_name
'Fan, Xiaoyun'
'Pan, Shilie'
'Guo, Jing'
'Hou, Xueling'
'Han, Jian'
'Zhang, Fangfang'
'Li, Feng'
'Poeppelmeier, Kenneth R.'

_publ_section_title
;
 New tartratoborates: synthesis, structure, and characterization of
 non-centrosymmetric ASr[C4H2O6B(OH)2]&#x00B7;4H2O (A = K+, Rb+)
;
_journal_issue 35
_journal_name_full 'Journal of Materials Chemistry A'
_journal_page_first 10389
_journal_paper_doi 10.1039/c3ta10474e
_journal_volume 1
_journal_year 2013
_chemical_absolute_configuration rmad
_chemical_formula_sum 'C4 H12 B K O12 Sr'
_chemical_formula_weight 389.67
_space_group_IT_number 1
_space_group_name_Hall 'P 1'
_space_group_name_H-M_alt 'P 1'
_symmetry_cell_setting triclinic
_symmetry_space_group_name_H-M 'P 1'
_atom_sites_solution_hydrogens geom
_atom_sites_solution_primary direct
_atom_sites_solution_secondary difmap
_audit_creation_method SHELXL-97
_cell_angle_alpha 84.521(8)
_cell_angle_beta 73.660(7)
_cell_angle_gamma 76.135(8)
_cell_formula_units_Z 1
_cell_length_a 6.463(5)
_cell_length_b 6.953(6)
_cell_length_c 7.081(6)
_cell_measurement_reflns_used 1868
_cell_measurement_temperature 294(2)
_cell_measurement_theta_max 28.25
_cell_measurement_theta_min 3.00
_cell_volume 296.3(4)
_computing_cell_refinement 'Bruker SMART'
_computing_data_collection 'Bruker SMART'
_computing_data_reduction 'Bruker SAINT'
_computing_molecular_graphics 'Bruker SHELXTL'
_computing_publication_material 'Bruker SHELXTL'
_computing_structure_refinement 'SHELXL-97 (Sheldrick, 1997)'
_computing_structure_solution 'SHELXS-97 (Sheldrick, 1990)'
_diffrn_ambient_temperature 294(2)
_diffrn_measured_fraction_theta_full 0.993
_diffrn_measured_fraction_theta_max 0.993
_diffrn_measurement_device_type 'CCD area detector'
_diffrn_measurement_method 'phi and omega scans'
_diffrn_radiation_monochromator graphite
_diffrn_radiation_source 'fine-focus sealed tube'
_diffrn_radiation_type MoK\a
_diffrn_radiation_wavelength 0.71073
_diffrn_reflns_av_R_equivalents 0.0055
_diffrn_reflns_av_sigmaI/netI 0.0150
_diffrn_reflns_limit_h_max 7
_diffrn_reflns_limit_h_min -7
_diffrn_reflns_limit_k_max 8
_diffrn_reflns_limit_k_min -8
_diffrn_reflns_limit_l_max 8
_diffrn_reflns_limit_l_min -8
_diffrn_reflns_number 2216
_diffrn_reflns_theta_full 25.49
_diffrn_reflns_theta_max 25.49
_diffrn_reflns_theta_min 3.00
_exptl_absorpt_coefficient_mu 4.961
_exptl_absorpt_correction_T_max 0.7551
_exptl_absorpt_correction_T_min 0.4589
_exptl_absorpt_correction_type multi-scan
_exptl_absorpt_process_details sadabs
_exptl_crystal_colour colorless
_exptl_crystal_density_diffrn 2.184
_exptl_crystal_density_meas ?
_exptl_crystal_density_method 'not measured'
_exptl_crystal_description block
_exptl_crystal_F_000 194
_exptl_crystal_size_max 0.19
_exptl_crystal_size_mid 0.14
_exptl_crystal_size_min 0.06
_refine_diff_density_max 0.483
_refine_diff_density_min -0.554
_refine_diff_density_rms 0.073
_refine_ls_abs_structure_details 'Flack H D (1983), Acta Cryst. A39, 876-881'
_refine_ls_abs_structure_Flack -0.013(6)
_refine_ls_extinction_coef 0.007(6)
_refine_ls_extinction_expression Fc^*^=kFc[1+0.001xFc^2^\l^3^/sin(2\q)]^-1/4^
_refine_ls_extinction_method SHELXL
_refine_ls_goodness_of_fit_ref 1.035
_refine_ls_hydrogen_treatment mixed
_refine_ls_matrix_type full
_refine_ls_number_parameters 181
_refine_ls_number_reflns 1963
_refine_ls_number_restraints 3
_refine_ls_restrained_S_all 1.034
_refine_ls_R_factor_all 0.0266
_refine_ls_R_factor_gt 0.0266
_refine_ls_shift/su_max 0.000
_refine_ls_shift/su_mean 0.000
_refine_ls_structure_factor_coef Fsqd
_refine_ls_weighting_details 'calc w=1/[\s^2^(Fo^2^)+(0.0517P)^2^+0.3622P] where P=(Fo^2^+2Fc^2^)/3'
_refine_ls_weighting_scheme calc
_refine_ls_wR_factor_gt 0.0674
_refine_ls_wR_factor_ref 0.0675
_reflns_number_gt 1959
_reflns_number_total 1963
_reflns_threshold_expression >2sigma(I)
_cod_data_source_file c3ta10474e.txt
_cod_data_source_block cc
_cod_depositor_comments
;
The following automatic conversions were performed:

data item '_exptl_crystal_density_meas' value 'not measured' was
changed to '?' -- the value is perceived as not measured.

Automatic conversion script
Id: cif_fix_values 6909 2019-04-08 15:41:33Z antanas 
;
_cod_original_sg_symbol_H-M P1
_cod_database_code 7239514

loop_
_symmetry_equiv_pos_as_xyz
'x, y, z'

loop_
_atom_site_label
_atom_site_type_symbol
_atom_site_fract_x
_atom_site_fract_y
_atom_site_fract_z
_atom_site_U_iso_or_equiv
_atom_site_adp_type
_atom_site_occupancy
_atom_site_symmetry_multiplicity
_atom_site_calc_flag
_atom_site_refinement_flags
Sr1 Sr 0.9982 0.4397 0.1426 0.01458(14) Uani 1 1 d .
K1 K 0.6910(2) -0.00666(16) 0.96084(17) 0.0338(3) Uani 1 1 d .
B1 B 0.4985(10) 0.4735(8) 1.1046(7) 0.0192(11) Uani 1 1 d .
O1 O 0.3353(6) 0.7447(5) 0.5713(5) 0.0222(7) Uani 1 1 d .
O2 O 0.1204(5) 0.7069(5) 0.8743(5) 0.0261(7) Uani 1 1 d .
O3 O 0.4244(5) 0.3840(4) 0.9571(4) 0.0155(6) Uani 1 1 d .
O4 O 0.6540(5) 0.5938(4) 0.9777(4) 0.0161(6) Uani 1 1 d .
O5 O 0.9327(5) 0.3580(5) 0.5146(4) 0.0232(7) Uani 1 1 d .
O6 O 1.0062(6) 0.3054(6) 0.8074(5) 0.0282(8) Uani 1 1 d .
O7 O 0.2998(6) 0.5923(6) 1.2310(6) 0.0239(7) Uani 1 1 d .
O8 O 0.6277(6) 0.3267(6) 1.2115(6) 0.0236(8) Uani 1 1 d .
O9 O 0.9149(6) -0.0479(5) 0.5432(6) 0.0320(8) Uani 1 1 d .
H1 H 1.0431 -0.1097 0.5296 0.048 Uiso 1 1 d R
H2 H 0.9066 0.0736 0.5266 0.048 Uiso 1 1 d R
O10 O 0.1898(8) 0.0351(6) 1.1036(7) 0.0433(10) Uani 1 1 d .
H3 H 0.1378 0.1124 1.0195 0.065 Uiso 1 1 d R
H4 H 0.1667 -0.0759 1.1026 0.065 Uiso 1 1 d R
O11 O 0.7536(5) -0.2259(5) 1.2994(5) 0.0238(7) Uani 1 1 d .
H5 H 0.6326 -0.2461 1.3672 0.036 Uiso 1 1 d R
H6 H 0.8075 -0.1655 1.3626 0.036 Uiso 1 1 d R
O12 O 0.4154(7) 0.1287(7) 0.5630(9) 0.0669(17) Uani 1 1 d .
H7 H 0.2907 0.1824 0.6378 0.100 Uiso 1 1 d R
H8 H 0.4114 0.0157 0.5368 0.100 Uiso 1 1 d R
C1 C 0.2959(7) 0.6581(6) 0.7410(6) 0.0168(8) Uani 1 1 d .
C2 C 0.4798(7) 0.4855(6) 0.7733(6) 0.0159(8) Uani 1 1 d .
H9 H 0.5190 0.3917 0.6673 0.019 Uiso 1 1 calc R
C3 C 0.6874(7) 0.5559(6) 0.7768(6) 0.0143(8) Uani 1 1 d .
H10 H 0.6945 0.6788 0.6976 0.017 Uiso 1 1 calc R
C4 C 0.8938(7) 0.3953(6) 0.6935(6) 0.0168(8) Uani 1 1 d .
H11 H 0.576(11) 0.284(10) 1.288(10) 0.024(18) Uiso 1 1 d .
H12 H 0.307(14) 0.604(12) 1.313(12) 0.04(3) Uiso 1 1 d .

loop_
_atom_site_aniso_label
_atom_site_aniso_U_11
_atom_site_aniso_U_22
_atom_site_aniso_U_33
_atom_site_aniso_U_23
_atom_site_aniso_U_13
_atom_site_aniso_U_12
Sr1 0.01267(18) 0.0195(2) 0.01171(18) 0.00094(11) -0.00292(11) -0.00473(11)
K1 0.0422(7) 0.0215(6) 0.0333(6) 0.0010(5) -0.0062(5) -0.0038(5)
B1 0.018(2) 0.027(3) 0.014(3) 0.001(2) -0.005(2) -0.007(2)
O1 0.0249(15) 0.0231(17) 0.0173(14) 0.0063(13) -0.0059(13) -0.0050(13)
O2 0.0193(16) 0.0302(18) 0.0219(16) 0.0072(14) -0.0007(13) -0.0013(13)
O3 0.0144(14) 0.0173(15) 0.0147(14) 0.0050(12) -0.0028(12) -0.0066(11)
O4 0.0168(14) 0.0190(15) 0.0126(14) -0.0028(11) -0.0013(12) -0.0062(12)
O5 0.0263(17) 0.0278(17) 0.0131(15) 0.0001(13) -0.0021(13) -0.0055(14)
O6 0.0232(17) 0.0385(19) 0.0200(15) -0.0065(14) -0.0111(14) 0.0072(14)
O7 0.0176(16) 0.038(2) 0.0167(18) -0.0052(15) -0.0032(14) -0.0076(14)
O8 0.0208(18) 0.034(2) 0.0177(18) 0.0078(15) -0.0055(16) -0.0120(16)
O9 0.034(2) 0.0239(17) 0.043(2) 0.0005(16) -0.0200(17) -0.0046(15)
O10 0.054(3) 0.029(2) 0.046(2) 0.0107(18) -0.016(2) -0.0094(18)
O11 0.0206(16) 0.0286(17) 0.0220(16) -0.0027(14) -0.0035(13) -0.0070(13)
O12 0.032(2) 0.038(2) 0.114(5) -0.031(3) 0.020(3) -0.0114(19)
C1 0.018(2) 0.020(2) 0.0161(19) 0.0013(16) -0.0072(17) -0.0085(17)
C2 0.016(2) 0.020(2) 0.0119(17) 0.0003(15) -0.0008(16) -0.0078(16)
C3 0.018(2) 0.0147(19) 0.0112(18) 0.0034(15) -0.0051(16) -0.0051(16)
C4 0.019(2) 0.021(2) 0.0128(19) -0.0011(16) -0.0033(17) -0.0086(18)

loop_
_atom_type_symbol
_atom_type_description
_atom_type_scat_dispersion_real
_atom_type_scat_dispersion_imag
_atom_type_scat_source
C C 0.0033 0.0016 'International Tables Vol C Tables 4.2.6.8 and 6.1.1.4'
H H 0.0000 0.0000 'International Tables Vol C Tables 4.2.6.8 and 6.1.1.4'
B B 0.0013 0.0007 'International Tables Vol C Tables 4.2.6.8 and 6.1.1.4'
O O 0.0106 0.0060 'International Tables Vol C Tables 4.2.6.8 and 6.1.1.4'
K K 0.2009 0.2494 'International Tables Vol C Tables 4.2.6.8 and 6.1.1.4'
Sr Sr -1.5307 3.2498 'International Tables Vol C Tables 4.2.6.8 and 6.1.1.4'

loop_
_geom_angle_atom_site_label_1
_geom_angle_atom_site_label_2
_geom_angle_atom_site_label_3
_geom_angle
_geom_angle_site_symmetry_1
_geom_angle_site_symmetry_3
O5 Sr1 O8 80.61(11) . 1_554
O5 Sr1 O6 143.84(12) . 1_554
O8 Sr1 O6 75.37(12) 1_554 1_554
O5 Sr1 O2 141.79(11) . 1_654
O8 Sr1 O2 124.65(11) 1_554 1_654
O6 Sr1 O2 74.29(13) 1_554 1_654
O5 Sr1 O11 77.41(11) . 1_564
O8 Sr1 O11 85.60(12) 1_554 1_564
O6 Sr1 O11 126.29(11) 1_554 1_564
O2 Sr1 O11 76.84(12) 1_654 1_564
O5 Sr1 O3 112.11(10) . 1_654
O8 Sr1 O3 148.73(11) 1_554 1_654
O6 Sr1 O3 78.78(11) 1_554 1_654
O2 Sr1 O3 62.76(10) 1_654 1_654
O11 Sr1 O3 124.35(10) 1_564 1_654
O5 Sr1 O7 77.82(11) . 1_654
O8 Sr1 O7 155.69(12) 1_554 1_654
O6 Sr1 O7 128.94(12) 1_554 1_654
O2 Sr1 O7 69.88(12) 1_654 1_654
O11 Sr1 O7 78.90(12) 1_564 1_654
O3 Sr1 O7 52.89(11) 1_654 1_654
O5 Sr1 O4 121.77(10) . 1_554
O8 Sr1 O4 52.59(11) 1_554 1_554
O6 Sr1 O4 60.87(10) 1_554 1_554
O2 Sr1 O4 72.26(10) 1_654 1_554
O11 Sr1 O4 67.60(10) 1_564 1_554
O3 Sr1 O4 125.95(10) 1_654 1_554
O7 Sr1 O4 133.90(11) 1_654 1_554
O5 Sr1 O10 84.25(12) . 1_654
O8 Sr1 O10 84.17(13) 1_554 1_654
O6 Sr1 O10 66.92(12) 1_554 1_654
O2 Sr1 O10 122.79(12) 1_654 1_654
O11 Sr1 O10 160.23(11) 1_564 1_654
O3 Sr1 O10 69.58(11) 1_654 1_654
O7 Sr1 O10 104.55(13) 1_654 1_654
O4 Sr1 O10 117.79(11) 1_554 1_654
O5 Sr1 B1 91.19(11) . 1_654
O8 Sr1 B1 165.79(12) 1_554 1_654
O6 Sr1 B1 105.97(12) 1_554 1_654
O2 Sr1 B1 68.48(11) 1_654 1_654
O11 Sr1 B1 104.03(13) 1_564 1_654
O3 Sr1 B1 27.36(11) 1_654 1_654
O7 Sr1 B1 26.42(13) 1_654 1_654
O4 Sr1 B1 140.71(10) 1_554 1_654
O10 Sr1 B1 83.47(14) 1_654 1_654
O5 Sr1 B1 99.22(11) . 1_554
O8 Sr1 B1 25.61(12) 1_554 1_554
O6 Sr1 B1 68.72(12) 1_554 1_554
O2 Sr1 B1 99.54(11) 1_654 1_554
O11 Sr1 B1 72.75(12) 1_564 1_554
O3 Sr1 B1 146.49(11) 1_654 1_554
O7 Sr1 B1 151.41(13) 1_654 1_554
O4 Sr1 B1 27.29(10) 1_554 1_554
O10 Sr1 B1 103.41(13) 1_654 1_554
B1 Sr1 B1 168.00(16) 1_654 1_554
O5 Sr1 C1 146.09(10) . 1_654
O8 Sr1 C1 132.30(11) 1_554 1_654
O6 Sr1 C1 66.12(12) 1_554 1_654
O2 Sr1 C1 18.80(11) 1_654 1_654
O11 Sr1 C1 94.98(12) 1_564 1_654
O3 Sr1 C1 45.94(10) 1_654 1_654
O7 Sr1 C1 68.28(12) 1_654 1_654
O4 Sr1 C1 83.61(11) 1_554 1_654
O10 Sr1 C1 104.41(12) 1_654 1_654
B1 Sr1 C1 58.23(11) 1_654 1_654
B1 Sr1 C1 110.10(11) 1_554 1_654
O11 K1 O4 64.19(10) . 1_545
O11 K1 O3 124.89(10) . .
O4 K1 O3 139.79(10) 1_545 .
O11 K1 O9 133.76(12) . .
O4 K1 O9 88.76(10) 1_545 .
O3 K1 O9 100.26(10) . .
O11 K1 O8 82.07(12) . .
O4 K1 O8 142.16(11) 1_545 .
O3 K1 O8 50.42(10) . .
O9 K1 O8 128.46(12) . .
O11 K1 O2 69.21(10) . 1_645
O4 K1 O2 66.42(10) 1_545 1_645
O3 K1 O2 152.24(10) . 1_645
O9 K1 O2 65.61(10) . 1_645
O8 K1 O2 118.47(11) . 1_645
O11 K1 O10 91.79(11) . .
O4 K1 O10 78.11(10) 1_545 .
O3 K1 O10 63.35(10) . .
O9 K1 O10 119.91(12) . .
O8 K1 O10 86.78(11) . .
O2 K1 O10 144.22(12) 1_645 .
O11 K1 O6 114.31(10) . .
O4 K1 O6 146.83(10) 1_545 .
O3 K1 O6 70.55(10) . .
O9 K1 O6 68.64(10) . .
O8 K1 O6 62.00(11) . .
O2 K1 O6 81.86(11) 1_645 .
O10 K1 O6 133.89(11) . .
O11 K1 C3 86.73(11) . 1_545
O4 K1 C3 23.83(9) 1_545 1_545
O3 K1 C3 132.87(11) . 1_545
O9 K1 C3 66.24(10) . 1_545
O8 K1 C3 165.29(11) . 1_545
O2 K1 C3 65.46(11) 1_645 1_545
O10 K1 C3 84.07(11) . 1_545
O6 K1 C3 132.01(10) . 1_545
O11 K1 Sr1 38.45(7) . 1_546
O4 K1 Sr1 41.09(7) 1_545 1_546
O3 K1 Sr1 163.17(7) . 1_546
O9 K1 Sr1 96.54(8) . 1_546
O8 K1 Sr1 116.79(10) . 1_546
O2 K1 Sr1 38.86(7) 1_645 1_546
O10 K1 Sr1 108.65(9) . 1_546
O6 K1 Sr1 115.38(9) . 1_546
C3 K1 Sr1 56.16(8) 1_545 1_546
O11 K1 Sr1 86.62(9) . 1_556
O4 K1 Sr1 147.32(7) 1_545 1_556
O3 K1 Sr1 68.69(9) . 1_556
O9 K1 Sr1 102.85(9) . 1_556
O8 K1 Sr1 32.95(8) . 1_556
O2 K1 Sr1 90.47(10) 1_645 1_556
O10 K1 Sr1 119.35(9) . 1_556
O6 K1 Sr1 34.72(7) . 1_556
C3 K1 Sr1 155.82(8) 1_545 1_556
Sr1 K1 Sr1 106.60(6) 1_546 1_556
O11 K1 Sr1 107.12(8) . 1_456
O4 K1 Sr1 112.64(8) 1_545 1_456
O3 K1 Sr1 29.78(6) . 1_456
O9 K1 Sr1 118.07(8) . 1_456
O8 K1 Sr1 59.85(8) . 1_456
O2 K1 Sr1 176.31(7) 1_645 1_456
O10 K1 Sr1 34.54(9) . 1_456
O6 K1 Sr1 99.62(9) . 1_456
C3 K1 Sr1 115.26(9) 1_545 1_456
Sr1 K1 Sr1 138.12(3) 1_546 1_456
Sr1 K1 Sr1 88.90(6) 1_556 1_456
O11 K1 H2 144.5 . .
O4 K1 H2 104.3 1_545 .
O3 K1 H2 86.4 . .
O9 K1 H2 15.8 . .
O8 K1 H2 113.3 . .
O2 K1 H2 75.5 1_645 .
O10 K1 H2 119.7 . .
O6 K1 H2 56.2 . .
C3 K1 H2 81.3 1_545 .
Sr1 K1 H2 110.2 1_546 .
Sr1 K1 H2 90.9 1_556 .
Sr1 K1 H2 108.2 1_456 .
O11 K1 H11 72.7(13) . .
O4 K1 H11 130.3(13) 1_545 .
O3 K1 H11 55.7(12) . .
O9 K1 H11 140.6(13) . .
O8 K1 H11 12.1(13) . .
O2 K1 H11 119.8(12) 1_645 .
O10 K1 H11 79.7(12) . .
O6 K1 H11 73.5(13) . .
C3 K1 H11 153.2(13) 1_545 .
Sr1 K1 H11 109.5(12) 1_546 .
Sr1 K1 H11 42.2(13) 1_556 .
Sr1 K1 H11 57.8(12) 1_456 .
H2 K1 H11 125.4 . .
O8 B1 O7 113.7(4) . .
O8 B1 O3 113.0(4) . .
O7 B1 O3 106.4(4) . .
O8 B1 O4 106.5(4) . .
O7 B1 O4 113.8(4) . .
O3 B1 O4 103.1(3) . .
O8 B1 Sr1 117.6(3) . 1_456
O7 B1 Sr1 54.6(2) . 1_456
O3 B1 Sr1 54.1(2) . 1_456
O4 B1 Sr1 135.3(3) . 1_456
O8 B1 Sr1 50.6(2) . 1_556
O7 B1 Sr1 124.2(3) . 1_556
O3 B1 Sr1 129.4(3) . 1_556
O4 B1 Sr1 56.7(2) . 1_556
Sr1 B1 Sr1 168.00(16) 1_456 1_556
C1 O2 Sr1 118.7(3) . 1_456
C1 O2 K1 142.0(3) . 1_465
Sr1 O2 K1 96.34(11) 1_456 1_465
C2 O3 B1 109.0(3) . .
C2 O3 Sr1 116.5(2) . 1_456
B1 O3 Sr1 98.5(3) . 1_456
C2 O3 K1 112.8(2) . .
B1 O3 K1 98.8(3) . .
Sr1 O3 K1 117.93(11) 1_456 .
C3 O4 B1 109.3(3) . .
C3 O4 Sr1 117.5(2) . 1_556
B1 O4 Sr1 96.0(3) . 1_556
C3 O4 K1 102.3(2) . 1_565
B1 O4 K1 135.5(3) . 1_565
Sr1 O4 K1 96.20(9) 1_556 1_565
C4 O5 Sr1 155.9(3) . .
C4 O6 Sr1 124.6(3) . 1_556
C4 O6 K1 92.9(3) . .
Sr1 O6 K1 100.50(12) 1_556 .
B1 O7 Sr1 98.9(3) . 1_456
B1 O7 H12 114(8) . .
Sr1 O7 H12 127(8) 1_456 .
B1 O8 Sr1 103.8(3) . 1_556
B1 O8 K1 96.4(3) . .
Sr1 O8 K1 109.17(13) 1_556 .
B1 O8 H11 118(6) . .
Sr1 O8 H11 130(6) 1_556 .
K1 O8 H11 93(6) . .
K1 O9 H1 109.5 . .
K1 O9 H2 92.0 . .
H1 O9 H2 111.6 . .
Sr1 O10 K1 107.09(14) 1_456 .
Sr1 O10 H3 53.5 1_456 .
K1 O10 H3 105.2 . .
Sr1 O10 H4 145.5 1_456 .
K1 O10 H4 106.9 . .
H3 O10 H4 110.8 . .
Sr1 O11 K1 100.13(12) 1_546 .
Sr1 O11 H5 108.5 1_546 .
K1 O11 H5 108.8 . .
Sr1 O11 H6 117.6 1_546 .
K1 O11 H6 110.3 . .
H5 O11 H6 110.8 . .
H7 O12 H8 108.9 . .
O2 C1 O1 124.0(4) . .
O2 C1 C2 120.8(4) . .
O1 C1 C2 115.2(4) . .
O2 C1 Sr1 42.5(2) . 1_456
O1 C1 Sr1 156.8(3) . 1_456
C2 C1 Sr1 81.4(2) . 1_456
O3 C2 C1 113.7(3) . .
O3 C2 C3 103.6(3) . .
C1 C2 C3 111.7(3) . .
O3 C2 H9 109.2 . .
C1 C2 H9 109.2 . .
C3 C2 H9 109.2 . .
O4 C3 C4 113.8(3) . .
O4 C3 C2 104.2(3) . .
C4 C3 C2 109.4(3) . .
O4 C3 K1 53.82(18) . 1_565
C4 C3 K1 124.8(3) . 1_565
C2 C3 K1 125.8(3) . 1_565
O4 C3 H10 109.8 . .
C4 C3 H10 109.8 . .
C2 C3 H10 109.8 . .
K1 C3 H10 56.3 1_565 .
O6 C4 O5 124.9(4) . .
O6 C4 C3 118.8(4) . .
O5 C4 C3 116.3(4) . .

loop_
_geom_bond_atom_site_label_1
_geom_bond_atom_site_label_2
_geom_bond_distance
_geom_bond_site_symmetry_2
Sr1 O5 2.577(4) .
Sr1 O8 2.600(4) 1_554
Sr1 O6 2.615(4) 1_554
Sr1 O2 2.622(4) 1_654
Sr1 O11 2.623(4) 1_564
Sr1 O3 2.648(4) 1_654
Sr1 O7 2.668(4) 1_654
Sr1 O4 2.746(3) 1_554
Sr1 O10 2.795(5) 1_654
Sr1 B1 3.232(6) 1_654
Sr1 B1 3.266(6) 1_554
Sr1 C1 3.405(4) 1_654
K1 O11 2.791(4) .
K1 O4 2.833(4) 1_545
K1 O3 2.849(4) .
K1 O9 2.912(5) .
K1 O8 2.935(4) .
K1 O2 2.944(4) 1_645
K1 O10 3.059(5) .
K1 O6 3.235(5) .
K1 C3 3.429(5) 1_545
K1 Sr1 4.153(3) 1_546
K1 Sr1 4.515(3) 1_556
K1 Sr1 4.711(3) 1_456
K1 H2 3.0568 .
K1 H11 3.03(6) .
B1 O8 1.453(7) .
B1 O7 1.456(7) .
B1 O3 1.502(6) .
B1 O4 1.506(6) .
B1 Sr1 3.232(6) 1_456
B1 Sr1 3.266(6) 1_556
O1 C1 1.279(6) .
O2 C1 1.251(6) .
O2 Sr1 2.622(4) 1_456
O2 K1 2.944(4) 1_465
O3 C2 1.416(5) .
O3 Sr1 2.648(4) 1_456
O4 C3 1.418(5) .
O4 Sr1 2.746(3) 1_556
O4 K1 2.833(4) 1_565
O5 C4 1.260(5) .
O6 C4 1.259(6) .
O6 Sr1 2.615(4) 1_556
O7 Sr1 2.668(4) 1_456
O7 H12 0.61(8) .
O8 Sr1 2.600(4) 1_556
O8 H11 0.64(7) .
O9 H1 0.8200 .
O9 H2 0.8326 .
O10 Sr1 2.795(5) 1_456
O10 H3 0.8498 .
O10 H4 0.8217 .
O11 Sr1 2.623(4) 1_546
O11 H5 0.8305 .
O11 H6 0.8315 .
O12 H7 0.8500 .
O12 H8 0.8320 .
C1 C2 1.524(6) .
C1 Sr1 3.405(4) 1_456
C2 C3 1.541(6) .
C2 H9 0.9800 .
C3 C4 1.531(6) .
C3 K1 3.429(5) 1_565
C3 H10 0.9800 .

loop_
_geom_torsion_atom_site_label_1
_geom_torsion_atom_site_label_2
_geom_torsion_atom_site_label_3
_geom_torsion_atom_site_label_4
_geom_torsion
_geom_torsion_site_symmetry_1
_geom_torsion_site_symmetry_4
O8 B1 O3 C2 -129.7(4) . .
O7 B1 O3 C2 104.9(4) . .
O4 B1 O3 C2 -15.1(5) . .
Sr1 B1 O3 C2 121.9(3) 1_456 .
Sr1 B1 O3 C2 -72.6(4) 1_556 .
O8 B1 O3 Sr1 108.4(3) . 1_456
O7 B1 O3 Sr1 -17.0(3) . 1_456
O4 B1 O3 Sr1 -137.0(3) . 1_456
Sr1 B1 O3 Sr1 165.5(2) 1_556 1_456
O8 B1 O3 K1 -11.8(4) . .
O7 B1 O3 K1 -137.1(3) . .
O4 B1 O3 K1 102.8(3) . .
Sr1 B1 O3 K1 -120.15(14) 1_456 .
Sr1 B1 O3 K1 45.3(3) 1_556 .
O11 K1 O3 C2 159.2(2) . .
O4 K1 O3 C2 -110.6(3) 1_545 .
O9 K1 O3 C2 -10.2(3) . .
O8 K1 O3 C2 121.9(3) . .
O2 K1 O3 C2 45.9(4) 1_645 .
O10 K1 O3 C2 -128.6(3) . .
O6 K1 O3 C2 52.6(2) . .
C3 K1 O3 C2 -77.2(3) 1_545 .
Sr1 K1 O3 C2 166.4(2) 1_546 .
Sr1 K1 O3 C2 89.7(2) 1_556 .
Sr1 K1 O3 C2 -140.5(3) 1_456 .
O11 K1 O3 B1 44.3(3) . .
O4 K1 O3 B1 134.5(2) 1_545 .
O9 K1 O3 B1 -125.2(2) . .
O8 K1 O3 B1 6.9(2) . .
O2 K1 O3 B1 -69.0(3) 1_645 .
O10 K1 O3 B1 116.4(3) . .
O6 K1 O3 B1 -62.3(2) . .
C3 K1 O3 B1 167.8(2) 1_545 .
Sr1 K1 O3 B1 51.4(4) 1_546 .
Sr1 K1 O3 B1 -25.3(2) 1_556 .
Sr1 K1 O3 B1 104.6(3) 1_456 .
O11 K1 O3 Sr1 -60.26(17) . 1_456
O4 K1 O3 Sr1 29.9(2) 1_545 1_456
O9 K1 O3 Sr1 130.28(12) . 1_456
O8 K1 O3 Sr1 -97.62(17) . 1_456
O2 K1 O3 Sr1 -173.56(17) 1_645 1_456
O10 K1 O3 Sr1 11.85(12) . 1_456
O6 K1 O3 Sr1 -166.88(14) . 1_456
C3 K1 O3 Sr1 63.27(18) 1_545 1_456
Sr1 K1 O3 Sr1 -53.1(3) 1_546 1_456
Sr1 K1 O3 Sr1 -129.82(13) 1_556 1_456
O8 B1 O4 C3 112.3(4) . .
O7 B1 O4 C3 -121.6(4) . .
O3 B1 O4 C3 -6.9(5) . .
Sr1 B1 O4 C3 -58.6(5) 1_456 .
Sr1 B1 O4 C3 121.9(3) 1_556 .
O8 B1 O4 Sr1 -9.6(3) . 1_556
O7 B1 O4 Sr1 116.5(4) . 1_556
O3 B1 O4 Sr1 -128.8(3) . 1_556
Sr1 B1 O4 Sr1 179.5(3) 1_456 1_556
O8 B1 O4 K1 -114.8(4) . 1_565
O7 B1 O4 K1 11.3(6) . 1_565
O3 B1 O4 K1 126.0(3) . 1_565
Sr1 B1 O4 K1 74.3(5) 1_456 1_565
Sr1 B1 O4 K1 -105.2(3) 1_556 1_565
O8 Sr1 O5 C4 -114.3(7) 1_554 .
O6 Sr1 O5 C4 -163.0(7) 1_554 .
O2 Sr1 O5 C4 21.9(8) 1_654 .
O11 Sr1 O5 C4 -26.7(7) 1_564 .
O3 Sr1 O5 C4 95.5(7) 1_654 .
O7 Sr1 O5 C4 54.5(7) 1_654 .
O4 Sr1 O5 C4 -80.0(7) 1_554 .
O10 Sr1 O5 C4 160.7(7) 1_654 .
B1 Sr1 O5 C4 77.4(7) 1_654 .
B1 Sr1 O5 C4 -96.6(7) 1_554 .
C1 Sr1 O5 C4 53.3(8) 1_654 .
O11 K1 O6 C4 -166.0(2) . .
O4 K1 O6 C4 114.5(3) 1_545 .
O3 K1 O6 C4 -45.6(3) . .
O9 K1 O6 C4 64.3(3) . .
O8 K1 O6 C4 -100.3(3) . .
O2 K1 O6 C4 131.3(3) 1_645 .
O10 K1 O6 C4 -47.2(3) . .
C3 K1 O6 C4 85.2(3) 1_545 .
Sr1 K1 O6 C4 151.5(2) 1_546 .
Sr1 K1 O6 C4 -126.0(3) 1_556 .
Sr1 K1 O6 C4 -52.2(3) 1_456 .
O11 K1 O6 Sr1 -40.03(14) . 1_556
O4 K1 O6 Sr1 -119.55(16) 1_545 1_556
O3 K1 O6 Sr1 80.38(11) . 1_556
O9 K1 O6 Sr1 -169.69(13) . 1_556
O8 K1 O6 Sr1 25.66(10) . 1_556
O2 K1 O6 Sr1 -102.76(11) 1_645 1_556
O10 K1 O6 Sr1 78.81(17) . 1_556
C3 K1 O6 Sr1 -148.85(11) 1_545 1_556
Sr1 K1 O6 Sr1 -82.57(10) 1_546 1_556
Sr1 K1 O6 Sr1 73.81(9) 1_456 1_556
O8 B1 O7 Sr1 -108.1(4) . 1_456
O3 B1 O7 Sr1 16.9(3) . 1_456
O4 B1 O7 Sr1 129.7(3) . 1_456
Sr1 B1 O7 Sr1 -165.4(2) 1_556 1_456
O7 B1 O8 Sr1 -115.7(4) . 1_556
O3 B1 O8 Sr1 122.9(3) . 1_556
O4 B1 O8 Sr1 10.4(4) . 1_556
Sr1 B1 O8 Sr1 -176.82(17) 1_456 1_556
O7 B1 O8 K1 132.7(4) . .
O3 B1 O8 K1 11.4(4) . .
O4 B1 O8 K1 -101.2(3) . .
Sr1 B1 O8 K1 71.6(3) 1_456 .
Sr1 B1 O8 K1 -111.58(19) 1_556 .
O11 K1 O8 B1 -157.0(3) . .
O4 K1 O8 B1 -130.6(3) 1_545 .
O3 K1 O8 B1 -7.1(2) . .
O9 K1 O8 B1 61.7(3) . .
O2 K1 O8 B1 141.9(2) 1_645 .
O10 K1 O8 B1 -64.7(3) . .
O6 K1 O8 B1 80.0(3) . .
C3 K1 O8 B1 -116.2(5) 1_545 .
Sr1 K1 O8 B1 -174.0(2) 1_546 .
Sr1 K1 O8 B1 107.0(3) 1_556 .
Sr1 K1 O8 B1 -41.8(2) 1_456 .
O11 K1 O8 Sr1 96.05(14) . 1_556
O4 K1 O8 Sr1 122.45(16) 1_545 1_556
O3 K1 O8 Sr1 -114.12(18) . 1_556
O9 K1 O8 Sr1 -45.31(19) . 1_556
O2 K1 O8 Sr1 34.95(18) 1_645 1_556
O10 K1 O8 Sr1 -171.68(14) . 1_556
O6 K1 O8 Sr1 -26.97(11) . 1_556
C3 K1 O8 Sr1 136.8(4) 1_545 1_556
Sr1 K1 O8 Sr1 79.02(14) 1_546 1_556
Sr1 K1 O8 Sr1 -148.82(16) 1_456 1_556
O11 K1 O10 Sr1 118.29(14) . 1_456
O4 K1 O10 Sr1 -178.57(15) 1_545 1_456
O3 K1 O10 Sr1 -10.36(10) . 1_456
O9 K1 O10 Sr1 -97.00(15) . 1_456
O8 K1 O10 Sr1 36.33(14) . 1_456
O2 K1 O10 Sr1 173.95(13) 1_645 1_456
O6 K1 O10 Sr1 -8.7(2) . 1_456
C3 K1 O10 Sr1 -155.19(14) 1_545 1_456
Sr1 K1 O10 Sr1 153.56(10) 1_546 1_456
Sr1 K1 O10 Sr1 31.16(17) 1_556 1_456
O4 K1 O11 Sr1 42.50(10) 1_545 1_546
O3 K1 O11 Sr1 176.69(9) . 1_546
O9 K1 O11 Sr1 -17.74(19) . 1_546
O8 K1 O11 Sr1 -155.13(12) . 1_546
O2 K1 O11 Sr1 -30.54(10) 1_645 1_546
O10 K1 O11 Sr1 118.37(12) . 1_546
O6 K1 O11 Sr1 -100.80(12) . 1_546
C3 K1 O11 Sr1 34.42(12) 1_545 1_546
Sr1 K1 O11 Sr1 -122.32(10) 1_556 1_546
Sr1 K1 O11 Sr1 149.87(7) 1_456 1_546
Sr1 O2 C1 O1 154.8(3) 1_456 .
K1 O2 C1 O1 0.0(7) 1_465 .
Sr1 O2 C1 C2 -24.9(5) 1_456 .
K1 O2 C1 C2 -179.6(3) 1_465 .
K1 O2 C1 Sr1 -154.8(6) 1_465 1_456
B1 O3 C2 C1 -92.2(4) . .
Sr1 O3 C2 C1 18.1(4) 1_456 .
K1 O3 C2 C1 159.2(3) . .
B1 O3 C2 C3 29.3(4) . .
Sr1 O3 C2 C3 139.6(3) 1_456 .
K1 O3 C2 C3 -79.3(3) . .
O2 C1 C2 O3 4.0(6) . .
O1 C1 C2 O3 -175.6(3) . .
Sr1 C1 C2 O3 -12.6(3) 1_456 .
O2 C1 C2 C3 -112.8(4) . .
O1 C1 C2 C3 67.5(5) . .
Sr1 C1 C2 C3 -129.5(3) 1_456 .
B1 O4 C3 C4 -95.0(4) . .
Sr1 O4 C3 C4 12.9(4) 1_556 .
K1 O4 C3 C4 116.7(3) 1_565 .
B1 O4 C3 C2 24.1(4) . .
Sr1 O4 C3 C2 132.0(3) 1_556 .
K1 O4 C3 C2 -124.2(3) 1_565 .
B1 O4 C3 K1 148.3(4) . 1_565
Sr1 O4 C3 K1 -103.8(2) 1_556 1_565
O3 C2 C3 O4 -32.9(4) . .
C1 C2 C3 O4 89.9(4) . .
O3 C2 C3 C4 89.1(4) . .
C1 C2 C3 C4 -148.0(4) . .
O3 C2 C3 K1 -88.3(4) . 1_565
C1 C2 C3 K1 34.5(4) . 1_565
Sr1 O6 C4 O5 162.2(3) 1_556 .
K1 O6 C4 O5 -93.0(4) . .
Sr1 O6 C4 C3 -20.9(5) 1_556 .
K1 O6 C4 C3 84.0(4) . .
Sr1 O5 C4 O6 -129.1(6) . .
Sr1 O5 C4 C3 53.8(9) . .
O4 C3 C4 O6 3.7(6) . .
C2 C3 C4 O6 -112.3(4) . .
K1 C3 C4 O6 65.1(5) 1_565 .
O4 C3 C4 O5 -179.0(3) . .
C2 C3 C4 O5 64.9(5) . .
K1 C3 C4 O5 -117.6(3) 1_565 .
